data_1522209
loop_
_publ_author_name
'Woodward, P.M.'
'Sleight, A.W.'
'Du, L.-S.'
'Grey, C.P.'

_publ_section_title
;
 Structural studies and order-disorder phenomenon in a series of new
 quaternary tellurates of the type A(2+) M(4+) Te(6+) O6 and A(1+)2 M(4+)
 Te(6+) O6
;
_journal_name_full 'Journal of Solid State Chemistry'
_journal_page_first 99
_journal_page_last 116
_journal_volume 147
_journal_year 1999
_chemical_formula_sum 'Ge Na2 O6 Te'
_chemical_name_systematic 'Na2 (Ge Te O6)'
_space_group_IT_number 148
_symmetry_space_group_name_Hall '-R 3'
_symmetry_space_group_name_H-M 'R -3 :H'
_cell_angle_alpha 90
_cell_angle_beta 90
_cell_angle_gamma 120
_cell_formula_units_Z 3
_cell_length_a 5.10118
_cell_length_b 5.10118
_cell_length_c 15.959
_cell_volume 359.648
_citation_journal_id_ASTM JSSCBI
_cod_data_source_file Woodward_JSSCBI_1999_370.cif
_cod_data_source_block Ge1Na2O6Te1
_cod_original_cell_volume 359.6479
_cod_original_formula_sum 'Ge1 Na2 O6 Te1'
_cod_database_code 1522209

loop_
_symmetry_equiv_pos_as_xyz
x,y,z
-y,x-y,z
-x+y,-x,z
-x,-y,-z
y,-x+y,-z
x-y,x,-z
x+2/3,y+1/3,z+1/3
-y+2/3,x-y+1/3,z+1/3
-x+y+2/3,-x+1/3,z+1/3
-x+2/3,-y+1/3,-z+1/3
y+2/3,-x+y+1/3,-z+1/3
x-y+2/3,x+1/3,-z+1/3
x+1/3,y+2/3,z+2/3
-y+1/3,x-y+2/3,z+2/3
-x+y+1/3,-x+2/3,z+2/3
-x+1/3,-y+2/3,-z+2/3
y+1/3,-x+y+2/3,-z+2/3
x-y+1/3,x+2/3,-z+2/3

loop_
_atom_site_label
_atom_site_type_symbol
_atom_site_fract_x
_atom_site_fract_y
_atom_site_fract_z
_atom_site_occupancy
_atom_site_U_iso_or_equiv
Ge1 Ge+4 0 0 0.3373 0.5 0.0
O1 O-2 0.2797 -0.0491 0.2651 1 0.0
Na1 Na+1 0 0 0.1413 1 0.0
Te1 Te+6 0 0 0.3373 0.5 0.0
